data_4327145
loop_
_publ_author_name
'Iryna N. Stepanenko'
'Angela Casini'
'Fabio Edafe'
'Maria S. Novak'
'Vladimir B. Arion'
'Paul J. Dyson'
'Michael A. Jakupec'
'Bernhard K. Keppler'

_publ_section_title
;
 Conjugation of Organoruthenium(II)
 3-(1H-Benzimidazol-2-yl)pyrazolo[3,4-b]pyridines and
 Indolo[3,2-d]benzazepines to Recombinant Human Serum Albumin: a Strategy
 To Enhance Cytotoxicity in Cancer Cells
;
_journal_name_full 'Inorganic Chemistry'
_journal_page_first 12669
_journal_page_last 12679
_journal_paper_doi 10.1021/ic201801e
_journal_volume 50
_journal_year 2011
_chemical_formula_moiety 'C19 H25 Br Cl N5 O3 Ru S3, H2 O'
_chemical_formula_sum 'C19 H27 Br Cl N5 O4 Ru S3'
_chemical_formula_weight 702.07
_chemical_name_systematic
; 
{3-(1H-benzimidazol-kappaN-2-yl)-5-bromo-pyrazolo-kappaN-[3,4-b]
pyridin-1-ide}chlorido-tris(dimethyl sufoxide)ruthenium(II) hydrate 
;
_space_group_IT_number 14
_symmetry_cell_setting monoclinic
_symmetry_space_group_name_Hall '-P 2ybc'
_symmetry_space_group_name_H-M 'P 1 21/c 1'
_atom_sites_solution_hydrogens geom
_atom_sites_solution_primary direct
_atom_sites_solution_secondary difmap
_audit_creation_method SHELXL-97
_cell_angle_alpha 90.00
_cell_angle_beta 108.707(4)
_cell_angle_gamma 90.00
_cell_formula_units_Z 4
_cell_length_a 11.8408(9)
_cell_length_b 12.9306(10)
_cell_length_c 17.9286(11)
_cell_measurement_reflns_used 5172
_cell_measurement_temperature 100(2)
_cell_measurement_theta_max 22.32
_cell_measurement_theta_min 2.40
_cell_volume 2600.0(3)
_computing_structure_refinement 'SHELXL-97 (Sheldrick, 1997)'
_computing_structure_solution 'SHELXS-97 (Sheldrick, 1990)'
_diffrn_ambient_temperature 100(2)
_diffrn_measured_fraction_theta_full 0.994
_diffrn_measured_fraction_theta_max 0.994
_diffrn_radiation_monochromator graphite
_diffrn_radiation_source 'fine-focus sealed tube'
_diffrn_radiation_type MoK\a
_diffrn_radiation_wavelength 0.71073
_diffrn_reflns_av_R_equivalents 0.1122
_diffrn_reflns_av_sigmaI/netI 0.0605
_diffrn_reflns_limit_h_max 14
_diffrn_reflns_limit_h_min -14
_diffrn_reflns_limit_k_max 15
_diffrn_reflns_limit_k_min -15
_diffrn_reflns_limit_l_max 21
_diffrn_reflns_limit_l_min -21
_diffrn_reflns_number 55618
_diffrn_reflns_theta_full 25.38
_diffrn_reflns_theta_max 25.38
_diffrn_reflns_theta_min 2.40
_exptl_absorpt_coefficient_mu 2.520
_exptl_absorpt_correction_T_max 0.9752
_exptl_absorpt_correction_T_min 0.6327
_exptl_absorpt_correction_type multi-scan
_exptl_absorpt_process_details SADABS
_exptl_crystal_colour yellow
_exptl_crystal_density_diffrn 1.794
_exptl_crystal_description plate
_exptl_crystal_F_000 1408
_exptl_crystal_size_max 0.20
_exptl_crystal_size_mid 0.10
_exptl_crystal_size_min 0.01
_refine_diff_density_max 0.590
_refine_diff_density_min -0.529
_refine_diff_density_rms 0.122
_refine_ls_extinction_method none
_refine_ls_goodness_of_fit_ref 0.994
_refine_ls_hydrogen_treatment constr
_refine_ls_matrix_type full
_refine_ls_number_parameters 307
_refine_ls_number_reflns 4754
_refine_ls_number_restraints 3
_refine_ls_restrained_S_all 0.994
_refine_ls_R_factor_all 0.0684
_refine_ls_R_factor_gt 0.0355
_refine_ls_shift/su_max 0.001
_refine_ls_shift/su_mean 0.000
_refine_ls_structure_factor_coef Fsqd
_refine_ls_weighting_details 'calc w=1/[\s^2^(Fo^2^)+(0.0335P)^2^+3.2600P] where P=(Fo^2^+2Fc^2^)/3'
_refine_ls_weighting_scheme calc
_refine_ls_wR_factor_gt 0.0693
_refine_ls_wR_factor_ref 0.0817
_reflns_number_gt 3417
_reflns_number_total 4754
_reflns_threshold_expression >2sigma(I)
_cod_data_source_file ic201801e_si_002_4.cif
_cod_data_source_block irst829
_cod_database_code 4327145

loop_
_symmetry_equiv_pos_as_xyz
'x, y, z'
'-x, y+1/2, -z+1/2'
'-x, -y, -z'
'x, -y-1/2, z-1/2'

loop_
_atom_site_label
_atom_site_type_symbol
_atom_site_fract_x
_atom_site_fract_y
_atom_site_fract_z
_atom_site_U_iso_or_equiv
_atom_site_adp_type
_atom_site_occupancy
_atom_site_symmetry_multiplicity
_atom_site_calc_flag
_atom_site_refinement_flags
Ru1 Ru 0.32067(3) 0.88598(3) 0.21811(2) 0.01425(11) Uani 1 1 d .
Br1 Br 0.14565(5) 1.42737(4) -0.03933(3) 0.02865(14) Uani 1 1 d .
Cl1 Cl 0.42539(10) 0.72439(8) 0.26001(6) 0.0193(3) Uani 1 1 d .
N1 N 0.2507(3) 1.0266(3) 0.17393(19) 0.0159(8) Uani 1 1 d .
N2 N 0.1542(3) 1.0796(3) 0.1778(2) 0.0176(9) Uani 1 1 d .
N3 N 0.0680(3) 1.2418(3) 0.1237(2) 0.0213(9) Uani 1 1 d .
N4 N 0.4953(3) 1.0573(3) 0.09247(19) 0.0155(8) Uani 1 1 d .
H40 H 0.4850 1.1080 0.0582 0.019 Uiso 1 1 calc R
N5 N 0.4579(3) 0.9484(3) 0.17807(19) 0.0154(8) Uani 1 1 d .
C1 C 0.1499(4) 1.1651(3) 0.1328(2) 0.0149(10) Uani 1 1 d .
C2 C 0.0759(4) 1.3172(4) 0.0755(3) 0.0223(11) Uani 1 1 d .
H2 H 0.0222 1.3737 0.0685 0.027 Uiso 1 1 calc R
C3 C 0.1582(4) 1.3189(3) 0.0341(2) 0.0200(11) Uani 1 1 d .
C4 C 0.2442(4) 1.2446(3) 0.0446(2) 0.0182(10) Uani 1 1 d .
H4 H 0.3015 1.2463 0.0178 0.022 Uiso 1 1 calc R
C5 C 0.2417(4) 1.1656(3) 0.0979(2) 0.0137(9) Uani 1 1 d .
C6 C 0.3076(4) 1.0764(3) 0.1288(2) 0.0153(10) Uani 1 1 d .
C7 C 0.4194(4) 1.0293(3) 0.1309(2) 0.0152(10) Uani 1 1 d .
C8 C 0.5920(4) 0.9918(3) 0.1167(2) 0.0154(10) Uani 1 1 d .
C9 C 0.6965(4) 0.9871(3) 0.0974(2) 0.0179(10) Uani 1 1 d .
H9 H 0.7116 1.0339 0.0608 0.021 Uiso 1 1 calc R
C10 C 0.7771(4) 0.9115(4) 0.1337(2) 0.0208(11) Uani 1 1 d .
H10 H 0.8496 0.9065 0.1218 0.025 Uiso 1 1 calc R
C11 C 0.7563(4) 0.8416(4) 0.1875(2) 0.0196(10) Uani 1 1 d .
H11 H 0.8142 0.7903 0.2111 0.024 Uiso 1 1 calc R
C12 C 0.6515(4) 0.8467(3) 0.2068(2) 0.0182(10) Uani 1 1 d .
H12 H 0.6373 0.7999 0.2437 0.022 Uiso 1 1 calc R
C13 C 0.5682(4) 0.9221(3) 0.1707(2) 0.0139(10) Uani 1 1 d .
S1 S 0.40879(10) 0.95295(9) 0.34123(6) 0.0177(3) Uani 1 1 d .
O1 O 0.3799(3) 0.9039(2) 0.40820(17) 0.0237(8) Uani 1 1 d .
C14 C 0.3846(4) 1.0876(3) 0.3465(3) 0.0247(11) Uani 1 1 d .
H14A H 0.2990 1.1009 0.3335 0.037 Uiso 1 1 calc R
H14B H 0.4152 1.1239 0.3091 0.037 Uiso 1 1 calc R
H14C H 0.4263 1.1122 0.4000 0.037 Uiso 1 1 calc R
C15 C 0.5660(4) 0.9528(4) 0.3663(3) 0.0276(12) Uani 1 1 d .
H15A H 0.5943 0.8817 0.3660 0.041 Uiso 1 1 calc R
H15B H 0.6013 0.9826 0.4190 0.041 Uiso 1 1 calc R
H15C H 0.5894 0.9942 0.3279 0.041 Uiso 1 1 calc R
S2 S 0.15691(10) 0.82797(9) 0.24649(6) 0.0186(3) Uani 1 1 d .
O2 O 0.0543(3) 0.7976(2) 0.17724(17) 0.0253(8) Uani 1 1 d .
C16 C 0.1000(4) 0.9185(4) 0.3001(3) 0.0237(11) Uani 1 1 d .
H16A H 0.0804 0.9832 0.2703 0.036 Uiso 1 1 calc R
H16B H 0.1603 0.9319 0.3512 0.036 Uiso 1 1 calc R
H16C H 0.0281 0.8903 0.3082 0.036 Uiso 1 1 calc R
C17 C 0.1842(4) 0.7215(4) 0.3128(3) 0.0270(12) Uani 1 1 d .
H17A H 0.2168 0.6636 0.2909 0.040 Uiso 1 1 calc R
H17B H 0.1093 0.7002 0.3205 0.040 Uiso 1 1 calc R
H17C H 0.2414 0.7420 0.3635 0.040 Uiso 1 1 calc R
S3 S 0.24292(10) 0.82058(9) 0.08953(6) 0.0190(3) Uani 1 1 d .
O3 O 0.3237(3) 0.8302(3) 0.04163(17) 0.0268(8) Uani 1 1 d .
C18 C 0.1980(4) 0.6894(4) 0.0836(3) 0.0287(12) Uani 1 1 d .
H18A H 0.2657 0.6464 0.1131 0.043 Uiso 1 1 calc R
H18B H 0.1702 0.6676 0.0283 0.043 Uiso 1 1 calc R
H18C H 0.1332 0.6816 0.1061 0.043 Uiso 1 1 calc R
C19 C 0.1088(4) 0.8841(4) 0.0330(3) 0.0267(11) Uani 1 1 d .
H19A H 0.1234 0.9586 0.0318 0.040 Uiso 1 1 calc R
H19B H 0.0464 0.8717 0.0570 0.040 Uiso 1 1 calc R
H19C H 0.0829 0.8568 -0.0209 0.040 Uiso 1 1 calc R
O4 O 0.5078(3) 0.7619(2) -0.00517(17) 0.0227(7) Uani 1 1 d D
H40A H 0.4750 0.7093 -0.0305 0.027 Uiso 1 1 d RD
H40B H 0.4740 0.7922 0.0235 0.027 Uiso 1 1 d RD

loop_
_atom_site_aniso_label
_atom_site_aniso_U_11
_atom_site_aniso_U_22
_atom_site_aniso_U_33
_atom_site_aniso_U_23
_atom_site_aniso_U_13
_atom_site_aniso_U_12
Ru1 0.0152(2) 0.0132(2) 0.01514(18) 0.00041(15) 0.00596(15) 0.00051(16)
Br1 0.0311(3) 0.0226(3) 0.0337(3) 0.0125(2) 0.0125(2) 0.0094(2)
Cl1 0.0181(6) 0.0163(6) 0.0245(6) 0.0046(5) 0.0084(5) 0.0030(5)
N1 0.015(2) 0.017(2) 0.0169(19) -0.0013(16) 0.0070(17) -0.0014(17)
N2 0.018(2) 0.018(2) 0.019(2) 0.0016(17) 0.0090(17) 0.0022(17)
N3 0.021(2) 0.019(2) 0.024(2) -0.0014(18) 0.0073(18) 0.0041(18)
N4 0.018(2) 0.016(2) 0.0145(18) 0.0025(16) 0.0088(17) 0.0031(17)
N5 0.016(2) 0.015(2) 0.0151(19) 0.0016(16) 0.0050(17) 0.0026(16)
C1 0.016(2) 0.015(3) 0.012(2) -0.0026(19) 0.0040(19) 0.001(2)
C2 0.019(3) 0.021(3) 0.023(2) 0.002(2) 0.001(2) 0.009(2)
C3 0.019(3) 0.018(3) 0.021(2) 0.000(2) 0.004(2) 0.002(2)
C4 0.020(3) 0.019(3) 0.016(2) 0.000(2) 0.006(2) 0.002(2)
C5 0.016(2) 0.009(2) 0.015(2) -0.0026(18) 0.0030(19) 0.0014(19)
C6 0.015(2) 0.016(3) 0.015(2) -0.0019(19) 0.005(2) 0.0023(19)
C7 0.018(2) 0.014(3) 0.014(2) -0.0042(19) 0.005(2) -0.002(2)
C8 0.012(2) 0.017(3) 0.016(2) -0.0018(19) 0.0025(19) 0.0024(19)
C9 0.019(3) 0.017(3) 0.017(2) 0.0005(19) 0.005(2) 0.000(2)
C10 0.016(3) 0.026(3) 0.021(2) -0.005(2) 0.006(2) 0.000(2)
C11 0.015(3) 0.021(3) 0.020(2) 0.001(2) 0.001(2) 0.008(2)
C12 0.022(3) 0.013(2) 0.019(2) -0.001(2) 0.006(2) -0.002(2)
C13 0.013(2) 0.016(2) 0.011(2) -0.0039(18) 0.0021(19) -0.0011(19)
S1 0.0196(6) 0.0171(6) 0.0158(6) 0.0005(5) 0.0050(5) -0.0015(5)
O1 0.032(2) 0.024(2) 0.0171(16) 0.0023(14) 0.0103(15) -0.0010(15)
C14 0.032(3) 0.017(3) 0.026(3) -0.006(2) 0.011(2) -0.004(2)
C15 0.020(3) 0.040(3) 0.022(3) -0.004(2) 0.006(2) -0.003(2)
S2 0.0197(6) 0.0167(7) 0.0217(6) 0.0001(5) 0.0100(5) 0.0006(5)
O2 0.0187(18) 0.030(2) 0.0253(17) -0.0050(15) 0.0045(15) -0.0055(15)
C16 0.022(3) 0.025(3) 0.029(3) -0.005(2) 0.014(2) -0.001(2)
C17 0.032(3) 0.018(3) 0.036(3) 0.006(2) 0.017(2) -0.001(2)
S3 0.0199(6) 0.0192(7) 0.0178(6) -0.0020(5) 0.0059(5) -0.0005(5)
O3 0.029(2) 0.033(2) 0.0194(17) -0.0048(15) 0.0095(15) 0.0007(16)
C18 0.028(3) 0.024(3) 0.031(3) -0.004(2) 0.003(2) 0.003(2)
C19 0.026(3) 0.027(3) 0.024(3) 0.002(2) 0.004(2) 0.008(2)
O4 0.0301(19) 0.0169(18) 0.0230(17) -0.0028(14) 0.0112(15) 0.0002(15)

loop_
_atom_type_symbol
_atom_type_description
_atom_type_scat_dispersion_real
_atom_type_scat_dispersion_imag
_atom_type_scat_source
C C 0.0033 0.0016 'International Tables Vol C Tables 4.2.6.8 and 6.1.1.4'
H H 0.0000 0.0000 'International Tables Vol C Tables 4.2.6.8 and 6.1.1.4'
N N 0.0061 0.0033 'International Tables Vol C Tables 4.2.6.8 and 6.1.1.4'
O O 0.0106 0.0060 'International Tables Vol C Tables 4.2.6.8 and 6.1.1.4'
Cl Cl 0.1484 0.1585 'International Tables Vol C Tables 4.2.6.8 and 6.1.1.4'
Br Br -0.2901 2.4595 'International Tables Vol C Tables 4.2.6.8 and 6.1.1.4'
Ru Ru -1.2594 0.8363 'International Tables Vol C Tables 4.2.6.8 and 6.1.1.4'
S S 0.1246 0.1234 'International Tables Vol C Tables 4.2.6.8 and 6.1.1.4'

loop_
_geom_angle_atom_site_label_1
_geom_angle_atom_site_label_2
_geom_angle_atom_site_label_3
_geom_angle
N1 Ru1 N5 77.98(13)
N1 Ru1 S2 96.35(10)
N5 Ru1 S2 172.60(10)
N1 Ru1 S1 92.28(10)
N5 Ru1 S1 91.18(9)
S2 Ru1 S1 93.81(4)
N1 Ru1 S3 87.56(10)
N5 Ru1 S3 84.67(9)
S2 Ru1 S3 90.40(4)
S1 Ru1 S3 175.78(4)
N1 Ru1 Cl1 171.25(10)
N5 Ru1 Cl1 93.50(10)
S2 Ru1 Cl1 91.97(4)
S1 Ru1 Cl1 89.86(4)
S3 Ru1 Cl1 89.68(4)
N2 N1 C6 112.1(3)
N2 N1 Ru1 132.3(3)
C6 N1 Ru1 115.6(3)
N1 N2 C1 104.6(3)
C2 N3 C1 114.7(4)
C7 N4 C8 107.3(3)
C7 N4 H40 126.3
C8 N4 H40 126.3
C7 N5 C13 105.8(3)
C7 N5 Ru1 111.6(3)
C13 N5 Ru1 140.9(3)
N3 C1 N2 123.6(4)
N3 C1 C5 124.3(4)
N2 C1 C5 112.2(4)
N3 C2 C3 124.2(4)
N3 C2 H2 117.9
C3 C2 H2 117.9
C4 C3 C2 122.0(4)
C4 C3 Br1 120.3(3)
C2 C3 Br1 117.8(3)
C3 C4 C5 115.3(4)
C3 C4 H4 122.3
C5 C4 H4 122.3
C6 C5 C4 137.4(4)
C6 C5 C1 103.3(4)
C4 C5 C1 119.3(4)
N1 C6 C5 107.7(4)
N1 C6 C7 114.0(4)
C5 C6 C7 138.1(4)
N5 C7 N4 112.8(4)
N5 C7 C6 118.2(4)
N4 C7 C6 129.0(4)
N4 C8 C9 131.7(4)
N4 C8 C13 106.2(3)
C9 C8 C13 122.1(4)
C10 C9 C8 116.8(4)
C10 C9 H9 121.6
C8 C9 H9 121.6
C9 C10 C11 122.4(4)
C9 C10 H10 118.8
C11 C10 H10 118.8
C12 C11 C10 120.5(4)
C12 C11 H11 119.7
C10 C11 H11 119.7
C13 C12 C11 118.2(4)
C13 C12 H12 120.9
C11 C12 H12 120.9
C12 C13 N5 132.2(4)
C12 C13 C8 119.9(4)
N5 C13 C8 107.9(4)
O1 S1 C15 106.8(2)
O1 S1 C14 107.0(2)
C15 S1 C14 99.3(2)
O1 S1 Ru1 117.68(13)
C15 S1 Ru1 111.22(16)
C14 S1 Ru1 113.09(16)
S1 C14 H14A 109.5
S1 C14 H14B 109.5
H14A C14 H14B 109.5
S1 C14 H14C 109.5
H14A C14 H14C 109.5
H14B C14 H14C 109.5
S1 C15 H15A 109.5
S1 C15 H15B 109.5
H15A C15 H15B 109.5
S1 C15 H15C 109.5
H15A C15 H15C 109.5
H15B C15 H15C 109.5
O2 S2 C16 106.0(2)
O2 S2 C17 106.2(2)
C16 S2 C17 99.6(2)
O2 S2 Ru1 115.22(13)
C16 S2 Ru1 113.57(16)
C17 S2 Ru1 114.71(17)
S2 C16 H16A 109.5
S2 C16 H16B 109.5
H16A C16 H16B 109.5
S2 C16 H16C 109.5
H16A C16 H16C 109.5
H16B C16 H16C 109.5
S2 C17 H17A 109.5
S2 C17 H17B 109.5
H17A C17 H17B 109.5
S2 C17 H17C 109.5
H17A C17 H17C 109.5
H17B C17 H17C 109.5
O3 S3 C18 106.4(2)
O3 S3 C19 104.7(2)
C18 S3 C19 102.2(2)
O3 S3 Ru1 114.59(13)
C18 S3 Ru1 114.80(16)
C19 S3 Ru1 112.87(16)
S3 C18 H18A 109.5
S3 C18 H18B 109.5
H18A C18 H18B 109.5
S3 C18 H18C 109.5
H18A C18 H18C 109.5
H18B C18 H18C 109.5
S3 C19 H19A 109.5
S3 C19 H19B 109.5
H19A C19 H19B 109.5
S3 C19 H19C 109.5
H19A C19 H19C 109.5
H19B C19 H19C 109.5
H40A O4 H40B 118.5

loop_
_geom_bond_atom_site_label_1
_geom_bond_atom_site_label_2
_geom_bond_distance
Ru1 N1 2.049(4)
Ru1 N5 2.135(3)
Ru1 S2 2.2834(12)
Ru1 S1 2.2878(11)
Ru1 S3 2.3485(11)
Ru1 Cl1 2.4228(11)
Br1 C3 1.897(4)
N1 N2 1.353(5)
N1 C6 1.368(5)
N2 C1 1.360(5)
N3 C2 1.327(6)
N3 C1 1.359(5)
N4 C7 1.346(5)
N4 C8 1.378(5)
N4 H40 0.8800
N5 C7 1.331(5)
N5 C13 1.396(5)
C1 C5 1.417(6)
C2 C3 1.401(6)
C2 H2 0.9500
C3 C4 1.368(6)
C4 C5 1.405(6)
C4 H4 0.9500
C5 C6 1.402(6)
C6 C7 1.447(6)
C8 C9 1.389(6)
C8 C13 1.415(6)
C9 C10 1.376(6)
C9 H9 0.9500
C10 C11 1.401(6)
C10 H10 0.9500
C11 C12 1.393(6)
C11 H11 0.9500
C12 C13 1.390(6)
C12 H12 0.9500
S1 O1 1.491(3)
S1 C15 1.769(5)
S1 C14 1.771(5)
C14 H14A 0.9800
C14 H14B 0.9800
C14 H14C 0.9800
C15 H15A 0.9800
C15 H15B 0.9800
C15 H15C 0.9800
S2 O2 1.485(3)
S2 C16 1.778(4)
S2 C17 1.780(5)
C16 H16A 0.9800
C16 H16B 0.9800
C16 H16C 0.9800
C17 H17A 0.9800
C17 H17B 0.9800
C17 H17C 0.9800
S3 O3 1.482(3)
S3 C18 1.771(5)
S3 C19 1.787(5)
C18 H18A 0.9800
C18 H18B 0.9800
C18 H18C 0.9800
C19 H19A 0.9800
C19 H19B 0.9800
C19 H19C 0.9800
O4 H40A 0.8406
O4 H40B 0.8419

loop_
_geom_torsion_atom_site_label_1
_geom_torsion_atom_site_label_2
_geom_torsion_atom_site_label_3
_geom_torsion_atom_site_label_4
_geom_torsion
N5 Ru1 N1 N2 -170.1(4)
S2 Ru1 N1 N2 14.7(4)
S1 Ru1 N1 N2 -79.3(4)
S3 Ru1 N1 N2 104.9(4)
N5 Ru1 N1 C6 13.2(3)
S2 Ru1 N1 C6 -162.0(3)
S1 Ru1 N1 C6 103.9(3)
S3 Ru1 N1 C6 -71.9(3)
C6 N1 N2 C1 0.7(4)
Ru1 N1 N2 C1 -176.2(3)
N1 Ru1 N5 C7 -14.5(3)
S1 Ru1 N5 C7 -106.6(3)
S3 Ru1 N5 C7 74.1(3)
Cl1 Ru1 N5 C7 163.5(3)
N1 Ru1 N5 C13 -176.4(4)
S1 Ru1 N5 C13 91.5(4)
S3 Ru1 N5 C13 -87.8(4)
Cl1 Ru1 N5 C13 1.6(4)
C2 N3 C1 N2 -177.9(4)
C2 N3 C1 C5 3.3(6)
N1 N2 C1 N3 -177.1(4)
N1 N2 C1 C5 1.8(5)
C1 N3 C2 C3 1.9(6)
N3 C2 C3 C4 -4.6(7)
N3 C2 C3 Br1 174.4(4)
C2 C3 C4 C5 1.7(6)
Br1 C3 C4 C5 -177.3(3)
C3 C4 C5 C6 -179.0(5)
C3 C4 C5 C1 3.2(6)
N3 C1 C5 C6 175.4(4)
N2 C1 C5 C6 -3.4(5)
N3 C1 C5 C4 -6.0(6)
N2 C1 C5 C4 175.1(4)
N2 N1 C6 C5 -2.9(5)
Ru1 N1 C6 C5 174.6(3)
N2 N1 C6 C7 172.8(3)
Ru1 N1 C6 C7 -9.8(5)
C4 C5 C6 N1 -174.4(5)
C1 C5 C6 N1 3.6(4)
C4 C5 C6 C7 11.6(9)
C1 C5 C6 C7 -170.3(5)
C13 N5 C7 N4 0.7(5)
Ru1 N5 C7 N4 -167.5(3)
C13 N5 C7 C6 -177.6(4)
Ru1 N5 C7 C6 14.2(5)
C8 N4 C7 N5 -1.1(5)
C8 N4 C7 C6 177.0(4)
N1 C6 C7 N5 -3.5(6)
C5 C6 C7 N5 170.2(5)
N1 C6 C7 N4 178.5(4)
C5 C6 C7 N4 -7.8(9)
C7 N4 C8 C9 -178.6(5)
C7 N4 C8 C13 1.0(4)
N4 C8 C9 C10 179.1(4)
C13 C8 C9 C10 -0.4(6)
C8 C9 C10 C11 0.2(7)
C9 C10 C11 C12 -0.3(7)
C10 C11 C12 C13 0.6(6)
C11 C12 C13 N5 -178.6(4)
C11 C12 C13 C8 -0.8(6)
C7 N5 C13 C12 178.0(5)
Ru1 N5 C13 C12 -19.5(8)
C7 N5 C13 C8 -0.1(4)
Ru1 N5 C13 C8 162.5(3)
N4 C8 C13 C12 -178.9(4)
C9 C8 C13 C12 0.7(6)
N4 C8 C13 N5 -0.6(4)
C9 C8 C13 N5 179.0(4)
N1 Ru1 S1 O1 124.48(18)
N5 Ru1 S1 O1 -157.51(18)
S2 Ru1 S1 O1 27.96(16)
Cl1 Ru1 S1 O1 -64.00(15)
N1 Ru1 S1 C15 -111.9(2)
N5 Ru1 S1 C15 -33.8(2)
S2 Ru1 S1 C15 151.63(19)
Cl1 Ru1 S1 C15 59.66(19)
N1 Ru1 S1 C14 -1.1(2)
N5 Ru1 S1 C14 76.9(2)
S2 Ru1 S1 C14 -97.60(18)
Cl1 Ru1 S1 C14 170.43(18)
N1 Ru1 S2 O2 73.43(18)
S1 Ru1 S2 O2 166.15(15)
S3 Ru1 S2 O2 -14.16(15)
Cl1 Ru1 S2 O2 -103.86(15)
N1 Ru1 S2 C16 -49.1(2)
S1 Ru1 S2 C16 43.58(18)
S3 Ru1 S2 C16 -136.73(18)
Cl1 Ru1 S2 C16 133.57(18)
N1 Ru1 S2 C17 -162.8(2)
S1 Ru1 S2 C17 -70.11(19)
S3 Ru1 S2 C17 109.57(19)
Cl1 Ru1 S2 C17 19.88(19)
N1 Ru1 S3 O3 88.47(18)
N5 Ru1 S3 O3 10.32(18)
S2 Ru1 S3 O3 -175.20(16)
Cl1 Ru1 S3 O3 -83.23(15)
N1 Ru1 S3 C18 -147.9(2)
N5 Ru1 S3 C18 134.0(2)
S2 Ru1 S3 C18 -51.55(19)
Cl1 Ru1 S3 C18 40.42(19)
N1 Ru1 S3 C19 -31.3(2)
N5 Ru1 S3 C19 -109.5(2)
S2 Ru1 S3 C19 65.01(19)
Cl1 Ru1 S3 C19 156.98(18)
